data_4504319
loop_
_publ_author_name
'Kumar, D. Krishna'
'Das, Amitava'
'Dastidar, Parthasarathi'

_publ_section_title
;
 Isomerism in Coordination Complexes and Polymers Derived from
 Bispyridylurea Ligands:&#x00A0; Effect of Solvents, Conformational
 Flexibility, and Positional Isomerism of the Ligands
;
_journal_issue 10
_journal_name_full 'Crystal Growth &amp; Design'
_journal_page_first 2096
_journal_paper_doi 10.1021/cg070301l
_journal_volume 7
_journal_year 2007
_chemical_formula_sum 'C52 H58 Cd N18 O14'
_chemical_formula_weight 1271.56
_chemical_name_systematic
; 
 ? 
;
_space_group_IT_number 2
_symmetry_cell_setting triclinic
_symmetry_space_group_name_Hall '-P 1'
_symmetry_space_group_name_H-M 'P -1'
_atom_sites_solution_hydrogens geom
_atom_sites_solution_primary direct
_atom_sites_solution_secondary difmap
_audit_creation_method SHELXL-97
_cell_angle_alpha 102.141(4)
_cell_angle_beta 92.280(5)
_cell_angle_gamma 92.164(5)
_cell_formula_units_Z 1
_cell_length_a 7.435(2)
_cell_length_b 13.696(4)
_cell_length_c 14.030(4)
_cell_measurement_temperature 150(2)
_cell_volume 1394.1(7)
_computing_cell_refinement 'BRUKER AXS SMART 3'
_computing_data_collection 'BRUKER AXS SMART 3'
_computing_data_reduction 'BRUKER AXS SAINT'
_computing_molecular_graphics 'BRUKER SHELXLTL'
_computing_publication_material 'MERCURY 1.4.1'
_computing_structure_refinement 'SHELXL-97 (Sheldrick, 1997)'
_computing_structure_solution 'SHELXS-97 (Sheldrick, 1990)'
_diffrn_ambient_temperature 150(2)
_diffrn_detector_area_resol_mean 0.3
_diffrn_measured_fraction_theta_full 0.965
_diffrn_measured_fraction_theta_max 0.965
_diffrn_measurement_device_type 'BRUKER SMART CCD AREA DETECTOR'
_diffrn_measurement_method PHI-OMEGA
_diffrn_radiation_monochromator graphite
_diffrn_radiation_source 'fine-focus sealed tube'
_diffrn_radiation_type MoK\a
_diffrn_radiation_wavelength 0.71073
_diffrn_reflns_av_R_equivalents 0.0230
_diffrn_reflns_av_sigmaI/netI 0.0504
_diffrn_reflns_limit_h_max 9
_diffrn_reflns_limit_h_min -8
_diffrn_reflns_limit_k_max 16
_diffrn_reflns_limit_k_min -15
_diffrn_reflns_limit_l_max 12
_diffrn_reflns_limit_l_min -16
_diffrn_reflns_number 6996
_diffrn_reflns_theta_full 25.50
_diffrn_reflns_theta_max 25.50
_diffrn_reflns_theta_min 1.52
_exptl_absorpt_coefficient_mu 0.475
_exptl_absorpt_correction_T_max 0.9540
_exptl_absorpt_correction_T_min 0.8327
_exptl_absorpt_correction_type multi-scan
_exptl_absorpt_process_details SADABS
_exptl_crystal_colour COLORLESS
_exptl_crystal_density_diffrn 1.515
_exptl_crystal_density_method 'not measured'
_exptl_crystal_description PLATE
_exptl_crystal_F_000 656
_exptl_crystal_size_max 0.40
_exptl_crystal_size_mid 0.26
_exptl_crystal_size_min 0.10
_refine_diff_density_max 1.917
_refine_diff_density_min -0.991
_refine_diff_density_rms 0.118
_refine_ls_extinction_method none
_refine_ls_goodness_of_fit_ref 1.008
_refine_ls_hydrogen_treatment mixed
_refine_ls_matrix_type full
_refine_ls_number_parameters 402
_refine_ls_number_reflns 5000
_refine_ls_number_restraints 0
_refine_ls_restrained_S_all 1.008
_refine_ls_R_factor_all 0.0545
_refine_ls_R_factor_gt 0.0489
_refine_ls_shift/su_max 0.003
_refine_ls_shift/su_mean 0.000
_refine_ls_structure_factor_coef Fsqd
_refine_ls_weighting_details 'calc w=1/[\s^2^(Fo^2^)+(0.0594P)^2^+4.0000P] where P=(Fo^2^+2Fc^2^)/3'
_refine_ls_weighting_scheme calc
_refine_ls_wR_factor_gt 0.1195
_refine_ls_wR_factor_ref 0.1226
_reflns_number_gt 4517
_reflns_number_total 5000
_reflns_threshold_expression >2sigma(I)
_cod_data_source_file cg070301l-file006.cif
_cod_data_source_block kkb32fm
_cod_depositor_comments
;
The following automatic conversions were performed:

'_symmetry_cell_setting' value 'TRICLINIC' changed to 'triclinic'
according to /home/saulius/struct/CIF-dictionaries/cif_core.dic
dictionary named 'cif_core.dic' version 2.4.1 from
2010-06-29.

'_exptl_absorpt_correction_type' value 'MULTI-SCAN'
changed to 'multi-scan' according to
/home/saulius/struct/CIF-dictionaries/cif_core.dic dictionary named
'cif_core.dic' version 2.4.1 from 2010-06-29.

Automatic conversion script
Id: cif_fix_values 1715 2011-07-08 13:25:40Z adriana 
;
_cod_original_sg_symbol_H-M P-1
_cod_database_code 4504319

loop_
_symmetry_equiv_pos_as_xyz
'x, y, z'
'-x, -y, -z'

loop_
_atom_site_label
_atom_site_type_symbol
_atom_site_fract_x
_atom_site_fract_y
_atom_site_fract_z
_atom_site_U_iso_or_equiv
_atom_site_adp_type
_atom_site_occupancy
_atom_site_symmetry_multiplicity
_atom_site_calc_flag
_atom_site_refinement_flags
Cd1 Cd 0.5000 0.0000 0.5000 0.01302(13) Uani 1 2 d S
N1 N 0.2806(4) 0.1015(2) 0.5766(2) 0.0170(7) Uani 1 1 d .
C2 C 0.1850(5) 0.0770(3) 0.6485(3) 0.0211(8) Uani 1 1 d .
H2 H 0.1889 0.0110 0.6595 0.025 Uiso 1 1 calc R
C3 C 0.0821(5) 0.1446(3) 0.7067(3) 0.0230(9) Uani 1 1 d .
H3 H 0.0149 0.1245 0.7561 0.028 Uiso 1 1 calc R
C4 C 0.0759(5) 0.2421(3) 0.6934(3) 0.0220(8) Uani 1 1 d .
H4 H 0.0066 0.2896 0.7337 0.026 Uiso 1 1 calc R
C5 C 0.1739(5) 0.2682(3) 0.6196(3) 0.0166(8) Uani 1 1 d .
C6 C 0.2728(5) 0.1950(3) 0.5632(3) 0.0185(8) Uani 1 1 d .
H6 H 0.3385 0.2125 0.5121 0.022 Uiso 1 1 calc R
N7 N 0.1813(4) 0.3618(2) 0.5951(2) 0.0185(7) Uani 1 1 d .
H7 H 0.2275 0.3653 0.5391 0.022 Uiso 1 1 calc R
C8 C 0.1232(5) 0.4490(3) 0.6501(3) 0.0164(8) Uani 1 1 d .
O9 O 0.0640(4) 0.4559(2) 0.7310(2) 0.0232(6) Uani 1 1 d .
N10 N 0.1374(4) 0.5263(2) 0.6028(2) 0.0178(7) Uani 1 1 d .
H10 H 0.1814 0.5128 0.5444 0.021 Uiso 1 1 calc R
C11 C 0.0895(5) 0.6246(3) 0.6372(3) 0.0155(7) Uani 1 1 d .
C12 C -0.0093(5) 0.6573(3) 0.7192(3) 0.0198(8) Uani 1 1 d .
H12 H -0.0445 0.6130 0.7596 0.024 Uiso 1 1 calc R
C13 C -0.0546(5) 0.7564(3) 0.7399(3) 0.0221(8) Uani 1 1 d .
H13 H -0.1221 0.7807 0.7953 0.026 Uiso 1 1 calc R
C14 C -0.0025(5) 0.8199(3) 0.6809(3) 0.0220(8) Uani 1 1 d .
H14 H -0.0379 0.8871 0.6960 0.026 Uiso 1 1 calc R
N15 N 0.0962(4) 0.7904(2) 0.6029(2) 0.0212(7) Uani 1 1 d .
C16 C 0.1392(5) 0.6945(3) 0.5826(3) 0.0188(8) Uani 1 1 d .
H16 H 0.2083 0.6725 0.5272 0.023 Uiso 1 1 calc R
N17 N 0.5676(4) -0.0291(2) 0.6577(2) 0.0171(7) Uani 1 1 d .
C18 C 0.6215(5) 0.0528(3) 0.7265(3) 0.0188(8) Uani 1 1 d .
H18 H 0.6498 0.1136 0.7069 0.023 Uiso 1 1 calc R
C19 C 0.6368(5) 0.0506(3) 0.8240(3) 0.0204(8) Uani 1 1 d .
H19 H 0.6747 0.1095 0.8706 0.024 Uiso 1 1 calc R
C20 C 0.5969(5) -0.0373(3) 0.8544(3) 0.0198(8) Uani 1 1 d .
H20 H 0.6065 -0.0396 0.9216 0.024 Uiso 1 1 calc R
C21 C 0.5417(5) -0.1231(3) 0.7834(3) 0.0156(7) Uani 1 1 d .
C22 C 0.5286(5) -0.1136(3) 0.6862(3) 0.0170(8) Uani 1 1 d .
H22 H 0.4895 -0.1708 0.6378 0.020 Uiso 1 1 calc R
N23 N 0.5010(4) -0.2170(2) 0.8032(2) 0.0182(7) Uani 1 1 d .
H23 H 0.4910 -0.2683 0.7532 0.022 Uiso 1 1 calc R
C24 C 0.4751(5) -0.2363(3) 0.8944(3) 0.0178(8) Uani 1 1 d .
O25 O 0.4819(4) -0.1721(2) 0.96931(19) 0.0236(6) Uani 1 1 d .
N26 N 0.4383(5) -0.3359(2) 0.8916(2) 0.0221(7) Uani 1 1 d .
H26 H 0.4512 -0.3782 0.8359 0.027 Uiso 1 1 calc R
C27 C 0.3816(5) -0.3758(3) 0.9706(3) 0.0189(8) Uani 1 1 d .
C28 C 0.4225(6) -0.3305(3) 1.0678(3) 0.0218(8) Uani 1 1 d .
H28 H 0.4940 -0.2698 1.0823 0.026 Uiso 1 1 calc R
N29 N 0.3643(5) -0.3695(3) 1.1421(2) 0.0239(8) Uani 1 1 d .
C30 C 0.2665(6) -0.4559(3) 1.1205(3) 0.0266(9) Uani 1 1 d .
H30 H 0.2233 -0.4833 1.1726 0.032 Uiso 1 1 calc R
C31 C 0.2253(5) -0.5071(3) 1.0260(3) 0.0253(9) Uani 1 1 d .
H31 H 0.1592 -0.5696 1.0137 0.030 Uiso 1 1 calc R
C32 C 0.2811(5) -0.4666(3) 0.9497(3) 0.0223(8) Uani 1 1 d .
H32 H 0.2519 -0.4998 0.8841 0.027 Uiso 1 1 calc R
C33 C 0.8845(6) -0.0320(4) 0.0634(3) 0.0309(10) Uani 1 1 d .
H33 H 0.8049 -0.0530 0.1072 0.037 Uiso 1 1 calc R
C34 C 0.9008(6) 0.0681(3) 0.0596(3) 0.0298(10) Uani 1 1 d .
H34 H 0.8315 0.1145 0.1011 0.036 Uiso 1 1 calc R
C35 C 1.0157(6) 0.1027(3) -0.0032(3) 0.0300(10) Uani 1 1 d .
C36 C 1.0336(7) 0.2114(3) -0.0074(4) 0.0375(11) Uani 1 1 d .
H36A H 0.9808 0.2208 -0.0698 0.056 Uiso 1 1 calc R
H36B H 1.1614 0.2333 -0.0015 0.056 Uiso 1 1 calc R
H36C H 0.9703 0.2511 0.0464 0.056 Uiso 1 1 calc R
O37 O 0.6967(4) 0.1388(2) 0.5306(2) 0.0214(6) Uani 1 1 d .
O38 O 0.3956(4) 0.3529(2) 0.4164(2) 0.0275(7) Uani 1 1 d .
N39 N 0.3976(4) 0.4299(2) 0.3816(2) 0.0199(7) Uani 1 1 d .
O40 O 0.4737(4) 0.4314(2) 0.3044(2) 0.0311(7) Uani 1 1 d .
O41 O 0.3216(4) 0.5062(2) 0.4237(2) 0.0262(7) Uani 1 1 d .
O42 O 0.3688(4) 0.6866(2) 0.3484(2) 0.0253(7) Uani 1 1 d .
H42A H 0.370(6) 0.633(4) 0.367(4) 0.029(13) Uiso 1 1 d .
H42B H 0.375(8) 0.673(5) 0.287(5) 0.060(19) Uiso 1 1 d .
H37A H 0.770(7) 0.150(4) 0.489(4) 0.034(14) Uiso 1 1 d .
H37B H 0.667(7) 0.187(4) 0.566(4) 0.041(16) Uiso 1 1 d .

loop_
_atom_site_aniso_label
_atom_site_aniso_U_11
_atom_site_aniso_U_22
_atom_site_aniso_U_33
_atom_site_aniso_U_23
_atom_site_aniso_U_13
_atom_site_aniso_U_12
Cd1 0.0212(2) 0.00726(19) 0.0109(2) 0.00271(13) 0.00064(14) 0.00094(14)
N1 0.0209(17) 0.0097(15) 0.0205(17) 0.0037(12) -0.0008(13) 0.0011(12)
C2 0.020(2) 0.0159(19) 0.029(2) 0.0086(16) 0.0024(16) -0.0009(15)
C3 0.022(2) 0.024(2) 0.026(2) 0.0107(17) 0.0072(16) 0.0018(17)
C4 0.017(2) 0.021(2) 0.029(2) 0.0067(17) 0.0051(16) 0.0025(16)
C5 0.0155(19) 0.0125(18) 0.022(2) 0.0041(15) -0.0024(15) 0.0017(14)
C6 0.0183(19) 0.0189(19) 0.0192(19) 0.0057(15) 0.0020(15) 0.0002(15)
N7 0.0239(17) 0.0149(16) 0.0187(16) 0.0065(13) 0.0070(13) 0.0043(13)
C8 0.0119(18) 0.0146(18) 0.022(2) 0.0036(15) -0.0006(15) 0.0016(14)
O9 0.0287(16) 0.0222(15) 0.0196(15) 0.0045(11) 0.0077(12) 0.0055(12)
N10 0.0236(17) 0.0129(16) 0.0179(17) 0.0033(12) 0.0077(13) 0.0061(13)
C11 0.0135(18) 0.0134(18) 0.0196(19) 0.0035(14) 0.0006(14) 0.0013(14)
C12 0.018(2) 0.0164(19) 0.026(2) 0.0059(16) 0.0048(16) 0.0017(15)
C13 0.017(2) 0.021(2) 0.027(2) 0.0027(16) 0.0071(16) -0.0015(16)
C14 0.017(2) 0.018(2) 0.031(2) 0.0038(16) 0.0018(16) 0.0023(15)
N15 0.0198(17) 0.0163(16) 0.0280(19) 0.0056(14) 0.0015(14) 0.0016(13)
C16 0.0170(19) 0.0162(19) 0.023(2) 0.0032(15) 0.0043(15) 0.0003(15)
N17 0.0183(16) 0.0161(16) 0.0166(16) 0.0028(12) 0.0015(12) 0.0028(13)
C18 0.023(2) 0.0155(19) 0.019(2) 0.0067(15) 0.0024(15) -0.0006(15)
C19 0.024(2) 0.018(2) 0.0176(19) 0.0004(15) -0.0004(15) -0.0016(16)
C20 0.024(2) 0.022(2) 0.0138(19) 0.0047(15) 0.0000(15) 0.0028(16)
C21 0.0128(18) 0.0185(19) 0.0163(18) 0.0048(15) 0.0016(14) 0.0028(14)
C22 0.0150(19) 0.0182(19) 0.0161(19) -0.0001(15) 0.0010(14) 0.0018(15)
N23 0.0260(18) 0.0156(16) 0.0135(16) 0.0037(12) 0.0021(13) -0.0001(13)
C24 0.0159(19) 0.021(2) 0.019(2) 0.0076(16) 0.0033(15) 0.0052(15)
O25 0.0328(16) 0.0223(15) 0.0155(14) 0.0033(11) 0.0049(12) -0.0007(12)
N26 0.034(2) 0.0194(17) 0.0141(16) 0.0048(13) 0.0051(14) 0.0032(14)
C27 0.0175(19) 0.020(2) 0.020(2) 0.0065(15) 0.0038(15) 0.0059(15)
C28 0.027(2) 0.019(2) 0.020(2) 0.0061(16) 0.0048(16) 0.0012(16)
N29 0.030(2) 0.0240(18) 0.0195(18) 0.0073(14) 0.0065(14) 0.0066(15)
C30 0.026(2) 0.032(2) 0.025(2) 0.0117(18) 0.0119(17) 0.0042(18)
C31 0.019(2) 0.024(2) 0.035(2) 0.0094(18) 0.0028(17) -0.0010(16)
C32 0.021(2) 0.024(2) 0.023(2) 0.0061(16) -0.0015(16) 0.0035(16)
C33 0.022(2) 0.041(3) 0.030(2) 0.008(2) -0.0051(18) 0.0031(19)
C34 0.023(2) 0.033(2) 0.030(2) -0.0002(19) -0.0077(18) 0.0064(18)
C35 0.022(2) 0.034(2) 0.033(2) 0.0071(19) -0.0112(18) 0.0023(18)
C36 0.036(3) 0.030(3) 0.045(3) 0.006(2) -0.005(2) 0.003(2)
O37 0.0309(17) 0.0157(15) 0.0179(15) 0.0039(12) 0.0064(12) -0.0025(12)
O38 0.0337(17) 0.0161(14) 0.0341(17) 0.0083(12) 0.0013(13) 0.0025(12)
N39 0.0189(17) 0.0188(17) 0.0199(17) -0.0004(13) 0.0018(13) -0.0001(13)
O40 0.0343(17) 0.0362(18) 0.0211(15) 0.0005(13) 0.0126(13) 0.0023(14)
O41 0.0356(17) 0.0186(15) 0.0255(15) 0.0036(12) 0.0130(13) 0.0099(12)
O42 0.0395(18) 0.0160(15) 0.0195(16) 0.0012(12) 0.0039(13) 0.0026(13)

loop_
_atom_type_symbol
_atom_type_description
_atom_type_scat_dispersion_real
_atom_type_scat_dispersion_imag
_atom_type_scat_source
C C 0.0033 0.0016 'International Tables Vol C Tables 4.2.6.8 and 6.1.1.4'
Cd Cd -0.8075 1.2024 'International Tables Vol C Tables 4.2.6.8 and 6.1.1.4'
N N 0.0061 0.0033 'International Tables Vol C Tables 4.2.6.8 and 6.1.1.4'
O O 0.0106 0.0060 'International Tables Vol C Tables 4.2.6.8 and 6.1.1.4'
H H 0.0000 0.0000 'International Tables Vol C Tables 4.2.6.8 and 6.1.1.4'

loop_
_geom_angle_atom_site_label_1
_geom_angle_atom_site_label_2
_geom_angle_atom_site_label_3
_geom_angle
_geom_angle_site_symmetry_1
_geom_angle_site_symmetry_3
O37 Cd1 O37 180.0 . 2_656
O37 Cd1 N1 91.79(11) . 2_656
O37 Cd1 N1 88.21(11) 2_656 2_656
O37 Cd1 N1 88.21(11) . .
O37 Cd1 N1 91.79(11) 2_656 .
N1 Cd1 N1 180.00(15) 2_656 .
O37 Cd1 N17 90.79(11) . .
O37 Cd1 N17 89.21(11) 2_656 .
N1 Cd1 N17 95.40(11) 2_656 .
N1 Cd1 N17 84.60(11) . .
O37 Cd1 N17 89.21(11) . 2_656
O37 Cd1 N17 90.79(11) 2_656 2_656
N1 Cd1 N17 84.60(11) 2_656 2_656
N1 Cd1 N17 95.40(11) . 2_656
N17 Cd1 N17 180.0 . 2_656
C6 N1 C2 117.5(3) . .
C6 N1 Cd1 119.0(2) . .
C2 N1 Cd1 122.2(2) . .
N1 C2 C3 122.1(4) . .
N1 C2 H2 118.9 . .
C3 C2 H2 118.9 . .
C2 C3 C4 120.2(4) . .
C2 C3 H3 119.9 . .
C4 C3 H3 119.9 . .
C5 C4 C3 118.2(4) . .
C5 C4 H4 120.9 . .
C3 C4 H4 120.9 . .
C4 C5 C6 118.0(4) . .
C4 C5 N7 125.9(3) . .
C6 C5 N7 116.1(3) . .
N1 C6 C5 123.9(4) . .
N1 C6 H6 118.0 . .
C5 C6 H6 118.0 . .
C8 N7 C5 126.2(3) . .
C8 N7 H7 116.9 . .
C5 N7 H7 116.9 . .
O9 C8 N10 124.3(3) . .
O9 C8 N7 123.8(3) . .
N10 C8 N7 111.9(3) . .
C8 N10 C11 126.9(3) . .
C8 N10 H10 116.5 . .
C11 N10 H10 116.5 . .
C12 C11 N10 125.3(3) . .
C12 C11 C16 117.8(3) . .
N10 C11 C16 116.9(3) . .
C13 C12 C11 117.8(4) . .
C13 C12 H12 121.1 . .
C11 C12 H12 121.1 . .
C14 C13 C12 120.6(4) . .
C14 C13 H13 119.7 . .
C12 C13 H13 119.7 . .
N15 C14 C13 122.5(4) . .
N15 C14 H14 118.8 . .
C13 C14 H14 118.8 . .
C16 N15 C14 117.0(3) . .
N15 C16 C11 124.3(4) . .
N15 C16 H16 117.8 . .
C11 C16 H16 117.8 . .
C22 N17 C18 118.3(3) . .
C22 N17 Cd1 125.1(2) . .
C18 N17 Cd1 115.6(2) . .
N17 C18 C19 122.1(4) . .
N17 C18 H18 119.0 . .
C19 C18 H18 119.0 . .
C18 C19 C20 120.0(4) . .
C18 C19 H19 120.0 . .
C20 C19 H19 120.0 . .
C19 C20 C21 118.5(4) . .
C19 C20 H20 120.8 . .
C21 C20 H20 120.8 . .
N23 C21 C22 117.8(3) . .
N23 C21 C20 124.7(3) . .
C22 C21 C20 117.5(3) . .
N17 C22 C21 123.7(3) . .
N17 C22 H22 118.2 . .
C21 C22 H22 118.2 . .
C24 N23 C21 125.5(3) . .
C24 N23 H23 117.2 . .
C21 N23 H23 117.2 . .
O25 C24 N26 123.5(3) . .
O25 C24 N23 123.9(4) . .
N26 C24 N23 112.6(3) . .
C24 N26 C27 125.2(3) . .
C24 N26 H26 117.4 . .
C27 N26 H26 117.4 . .
C28 C27 C32 118.5(4) . .
C28 C27 N26 123.6(4) . .
C32 C27 N26 117.9(3) . .
N29 C28 C27 122.4(4) . .
N29 C28 H28 118.8 . .
C27 C28 H28 118.8 . .
C30 N29 C28 118.1(4) . .
N29 C30 C31 123.0(4) . .
N29 C30 H30 118.5 . .
C31 C30 H30 118.5 . .
C32 C31 C30 119.2(4) . .
C32 C31 H31 120.4 . .
C30 C31 H31 120.4 . .
C31 C32 C27 118.8(4) . .
C31 C32 H32 120.6 . .
C27 C32 H32 120.6 . .
C34 C33 C35 120.7(4) . 2_755
C34 C33 H33 119.7 . .
C35 C33 H33 119.7 2_755 .
C33 C34 C35 121.9(4) . .
C33 C34 H34 119.0 . .
C35 C34 H34 119.0 . .
C34 C35 C33 117.4(4) . 2_755
C34 C35 C36 122.0(4) . .
C33 C35 C36 120.6(4) 2_755 .
C35 C36 H36A 109.5 . .
C35 C36 H36B 109.5 . .
H36A C36 H36B 109.5 . .
C35 C36 H36C 109.5 . .
H36A C36 H36C 109.5 . .
H36B C36 H36C 109.5 . .
Cd1 O37 H37A 122(3) . .
Cd1 O37 H37B 118(4) . .
H37A O37 H37B 114(5) . .
O40 N39 O38 120.5(3) . 1
O40 N39 O38 120.5(3) . .
O40 N39 O41 119.2(3) . 1
O38 N39 O41 120.4(3) 1 1
O38 N39 O41 120.4(3) . 1
O40 N39 O41 119.2(3) . .
O38 N39 O41 120.4(3) 1 .
O38 N39 O41 120.4(3) . .
H42A O42 H42B 107(5) . .

loop_
_geom_bond_atom_site_label_1
_geom_bond_atom_site_label_2
_geom_bond_distance
_geom_bond_site_symmetry_2
Cd1 O37 2.310(3) .
Cd1 O37 2.310(3) 2_656
Cd1 N1 2.330(3) 2_656
Cd1 N1 2.330(3) .
Cd1 N17 2.367(3) .
Cd1 N17 2.367(3) 2_656
N1 C6 1.336(5) .
N1 C2 1.348(5) .
C2 C3 1.376(6) .
C2 H2 0.9500 .
C3 C4 1.388(5) .
C3 H3 0.9500 .
C4 C5 1.389(5) .
C4 H4 0.9500 .
C5 C6 1.393(5) .
C5 N7 1.394(5) .
C6 H6 0.9500 .
N7 C8 1.374(5) .
N7 H7 0.8800 .
C8 O9 1.220(5) .
C8 N10 1.367(5) .
N10 C11 1.396(5) .
N10 H10 0.8800 .
C11 C12 1.392(5) .
C11 C16 1.394(5) .
C12 C13 1.384(5) .
C12 H12 0.9500 .
C13 C14 1.377(6) .
C13 H13 0.9500 .
C14 N15 1.341(5) .
C14 H14 0.9500 .
N15 C16 1.338(5) .
C16 H16 0.9500 .
N17 C22 1.327(5) .
N17 C18 1.353(5) .
C18 C19 1.375(5) .
C18 H18 0.9500 .
C19 C20 1.385(5) .
C19 H19 0.9500 .
C20 C21 1.407(5) .
C20 H20 0.9500 .
C21 N23 1.397(5) .
C21 C22 1.397(5) .
C22 H22 0.9500 .
N23 C24 1.379(5) .
N23 H23 0.8800 .
C24 O25 1.218(5) .
C24 N26 1.374(5) .
N26 C27 1.407(5) .
N26 H26 0.8800 .
C27 C28 1.391(6) .
C27 C32 1.396(6) .
C28 N29 1.346(5) .
C28 H28 0.9500 .
N29 C30 1.337(6) .
C30 C31 1.380(6) .
C30 H30 0.9500 .
C31 C32 1.376(6) .
C31 H31 0.9500 .
C32 H32 0.9500 .
C33 C34 1.384(6) .
C33 C35 1.400(6) 2_755
C33 H33 0.9500 .
C34 C35 1.392(7) .
C34 H34 0.9500 .
C35 C36 1.504(6) .
C36 H36A 0.9800 .
C36 H36B 0.9800 .
C36 H36C 0.9800 .
O37 H37A 0.85(5) .
O37 H37B 0.78(6) .
O38 N39 1.251(4) .
N39 O40 1.246(4) .
N39 O38 1.251(4) 1
N39 O41 1.254(4) 1
N39 O41 1.254(4) .
O42 H42A 0.83(5) .
O42 H42B 0.85(7) .

loop_
_geom_hbond_atom_site_label_D
_geom_hbond_atom_site_label_H
_geom_hbond_atom_site_label_A
_geom_hbond_distance_DH
_geom_hbond_distance_HA
_geom_hbond_distance_DA
_geom_hbond_angle_DHA
_geom_hbond_site_symmetry_A
N7 H7 O38 0.88 2.15 3.007(4) 165.0 1
N10 H10 O41 0.88 2.01 2.877(4) 167.4 1
N23 H23 O40 0.88 2.24 3.022(4) 148.0 2_656
N26 H26 O40 0.88 2.06 2.897(4) 159.3 2_656
O37 H37A N15 0.85(5) 1.95(6) 2.775(5) 165(5) 2_666
O37 H37B O42 0.78(6) 1.93(6) 2.699(4) 171(6) 2_666
O42 H42A O41 0.83(5) 2.08(5) 2.899(4) 168(5) 1
O42 H42B N29 0.85(7) 1.99(7) 2.833(5) 173(6) 1_564
